data_7716463
loop_
_publ_author_name
'Wang, Xiaole'
'Liu, Weisheng'

_publ_section_title
;
 A novel 2D Eu-MOF as a dual-functional fluorescence sensor for detection
 of benzaldehyde and Fe<sup>3</sup>.
;
_journal_issue 28
_journal_name_full 'Dalton transactions (Cambridge, England : 2003)'
_journal_page_first 11850
_journal_page_last 11857
_journal_paper_doi 10.1039/d4dt01512f
_journal_volume 53
_journal_year 2024
_chemical_formula_moiety 'C42 H31 Eu N4 O10'
_chemical_formula_sum 'C42 H31 Eu N4 O10'
_chemical_formula_weight 903.67
_space_group_crystal_system triclinic
_space_group_IT_number 2
_space_group_name_Hall '-P 1'
_space_group_name_H-M_alt 'P -1'
_atom_sites_solution_hydrogens geom
_atom_sites_solution_primary dual
_audit_block_doi 10.5517/ccdc.csd.cc2jfzdc
_audit_creation_date 2023-11-29
_audit_creation_method
;
Olex2 1.3
(compiled 2020.11.12 svn.r5f609507 for OlexSys, GUI svn.r6408)
;
_audit_update_record
;
2024-03-03 deposited with the CCDC.	2024-06-25 downloaded from the CCDC.
;
_cell_angle_alpha 98.4420(10)
_cell_angle_beta 90.8970(10)
_cell_angle_gamma 92.6890(10)
_cell_formula_units_Z 2
_cell_length_a 9.87340(10)
_cell_length_b 14.1754(2)
_cell_length_c 15.9145(2)
_cell_measurement_reflns_used 28579
_cell_measurement_temperature 150.00(11)
_cell_measurement_theta_max 30.9000
_cell_measurement_theta_min 1.7950
_cell_volume 2200.25(5)
_computing_cell_refinement 'CrysAlisPro 1.171.42.93a (Rigaku OD, 2023)'
_computing_data_collection 'CrysAlisPro 1.171.42.93a (Rigaku OD, 2023)'
_computing_data_reduction 'CrysAlisPro 1.171.42.93a (Rigaku OD, 2023)'
_computing_molecular_graphics 'Olex2 1.3 (Dolomanov et al., 2009)'
_computing_publication_material 'Olex2 1.3 (Dolomanov et al., 2009)'
_computing_structure_refinement 'SHELXL 2018/1 (Sheldrick, 2015)'
_computing_structure_solution 'SHELXT 2018/2 (Sheldrick, 2018)'
_diffrn_ambient_environment N~2~
_diffrn_ambient_temperature 150.00(11)
_diffrn_detector 'Hybrid Pixel Array Detector'
_diffrn_detector_area_resol_mean 10.0000
_diffrn_detector_type HyPix
_diffrn_measured_fraction_theta_full 0.996
_diffrn_measured_fraction_theta_max 0.851
_diffrn_measurement_details
;
List of Runs (angles in degrees, time in seconds):

  # Type    Start    End  Width  t~exp~   \w     \q     \k     \f   Frames
#--------------------------------------------------------------------------
  1  \w    -18.00  77.00   0.50    0.18    --    4.05  77.00 120.00  190
  2  \w     -8.00  67.00   0.50    0.18    --    4.05  37.00  60.00  150
  3  \w     -3.00  66.00   0.50    0.18    --    4.05  57.00 -90.00  138
  4  \w    -17.00  23.00   0.50    0.18    --    4.05 -99.00-150.00   80
  5  \w    -18.00  34.00   0.50    0.18    --    4.05 -99.00 -60.00  104
  6  \w     -2.00  24.00   0.50    0.18    --    4.05 -99.00 120.00   52
  7  \w     41.00  68.00   0.50    0.05    --   -6.24  33.00 -87.14   54
  8  \w    -20.00  38.00   0.50    0.05    --   -6.24  28.00 -42.88  116
  9  \w    -20.00   6.00   0.50    0.05    --   -6.24  33.00-132.01   52
 10  \w     11.00  46.00   0.50    0.05    --   -6.24  33.00-132.01   70
 11  \w    -20.00  68.00   0.50    0.05    --   -6.24  33.00  -9.79  176
 12  \w    -20.00  38.00   0.50    0.05    --   -6.24  33.00 175.05  116
 13  \w    -19.00  68.00   0.50    0.05    --   -6.24  19.00 120.00  174
 14  \w    -19.00  62.00   0.50    0.05    --   -6.24  37.00  30.00  162
 15  \w    -20.00  11.00   0.50    0.05    --   -6.24  33.00 -87.14   62
 16  \w     43.00  68.00   0.50    0.05    --   -6.24  33.00  63.53   50
 17  \w    -20.00   6.00   0.50    0.05    --   -6.24  33.00  63.53   52
;
_diffrn_measurement_device 'four-circle diffractometer'
_diffrn_measurement_device_type 'XtaLAB Synergy R, DW system, HyPix'
_diffrn_measurement_method '\w scans'
_diffrn_orient_matrix_type 'CrysAlisPro convention (1999,Acta A55,543-557)'
_diffrn_orient_matrix_UB_11 0.0113585000
_diffrn_orient_matrix_UB_12 0.0407842000
_diffrn_orient_matrix_UB_13 0.0313423000
_diffrn_orient_matrix_UB_21 0.0066406000
_diffrn_orient_matrix_UB_22 0.0292666000
_diffrn_orient_matrix_UB_23 -0.0323729000
_diffrn_orient_matrix_UB_31 -0.0707241000
_diffrn_orient_matrix_UB_32 0.0067344000
_diffrn_orient_matrix_UB_33 0.0009483000
_diffrn_radiation_monochromator mirror
_diffrn_radiation_probe x-ray
_diffrn_radiation_type 'Mo K\a'
_diffrn_radiation_wavelength 0.71073
_diffrn_reflns_av_R_equivalents 0.0691
_diffrn_reflns_av_unetI/netI 0.0525
_diffrn_reflns_Laue_measured_fraction_full 0.996
_diffrn_reflns_Laue_measured_fraction_max 0.851
_diffrn_reflns_limit_h_max 13
_diffrn_reflns_limit_h_min -12
_diffrn_reflns_limit_k_max 20
_diffrn_reflns_limit_k_min -20
_diffrn_reflns_limit_l_max 22
_diffrn_reflns_limit_l_min -22
_diffrn_reflns_number 70486
_diffrn_reflns_point_group_measured_fraction_full 0.996
_diffrn_reflns_point_group_measured_fraction_max 0.851
_diffrn_reflns_theta_full 25.242
_diffrn_reflns_theta_max 31.091
_diffrn_reflns_theta_min 2.462
_diffrn_source 'Rotating-anode X-ray tube'
_diffrn_source_type 'Rigaku (Mo) X-ray Source'
_exptl_absorpt_coefficient_mu 1.482
_exptl_absorpt_correction_T_max 1.00000
_exptl_absorpt_correction_T_min 0.90072
_exptl_absorpt_correction_type multi-scan
_exptl_absorpt_process_details
;
CrysAlisPro 1.171.42.93a (Rigaku Oxford Diffraction, 2023)
Empirical absorption correction using spherical harmonics,
implemented in SCALE3 ABSPACK scaling algorithm.
;
_exptl_crystal_colour 'clear light colourless'
_exptl_crystal_colour_lustre clear
_exptl_crystal_colour_modifier light
_exptl_crystal_colour_primary colourless
_exptl_crystal_density_diffrn 1.364
_exptl_crystal_description block
_exptl_crystal_F_000 908
_exptl_crystal_size_max 0.07
_exptl_crystal_size_mid 0.06
_exptl_crystal_size_min 0.04
_refine_diff_density_max 1.488
_refine_diff_density_min -0.612
_refine_diff_density_rms 0.093
_refine_ls_extinction_method none
_refine_ls_goodness_of_fit_ref 1.042
_refine_ls_hydrogen_treatment constr
_refine_ls_matrix_type full
_refine_ls_number_parameters 525
_refine_ls_number_reflns 12054
_refine_ls_number_restraints 13
_refine_ls_restrained_S_all 1.046
_refine_ls_R_factor_all 0.0370
_refine_ls_R_factor_gt 0.0296
_refine_ls_shift/su_max 0.003
_refine_ls_shift/su_mean 0.000
_refine_ls_structure_factor_coef Fsqd
_refine_ls_weighting_details 'w=1/[\s^2^(Fo^2^)+(0.0252P)^2^] where P=(Fo^2^+2Fc^2^)/3'
_refine_ls_weighting_scheme calc
_refine_ls_wR_factor_gt 0.0585
_refine_ls_wR_factor_ref 0.0613
_reflns_Friedel_coverage 0.000
_reflns_number_gt 10481
_reflns_number_total 12054
_reflns_threshold_expression 'I > 2\s(I)'
_cod_data_source_file d4dt01512f2.cif
_cod_data_source_block wangxiaole3-lws_1128_auto
_cod_depositor_comments 'Adding full bibliography for 7716463.cif.'
_cod_database_code 7716463
_shelx_shelxl_version_number 2018/1
_shelx_space_group_comment
;
The symmetry employed for this shelxl refinement is uniquely defined
by the following loop, which should always be used as a source of
symmetry information in preference to the above space-group names.
They are only intended as comments.
;
_reflns_odcompleteness_completeness 99.98
_reflns_odcompleteness_iscentric 1
_reflns_odcompleteness_theta 26.32
_olex2_refinement_description
;
1. Fixed Uiso
 At 1.2 times of:
  All C(H) groups, All N(H) groups
 At 1.5 times of:
  All C(H,H,H) groups
2. Restrained distances
 O9-C33 \\sim O5-C33
 with sigma of 0.02
3. Uiso/Uaniso restraints and constraints
Uanis(O9) \\sim Ueq, Uanis(O5) \\sim Ueq: with sigma of 0.01 and sigma for
terminal atoms of 0.005
4. Others
 Fixed Sof: O5(0.6) O9(0.4)
5.a Aromatic/amide H refined with riding coordinates:
 N1(H1), N2(H2), N3(H3), C2(H2A), C5(H5), C7(H7), C11(H11), C12(H12), C13(H13),
  C15(H15), C16(H16), C17(H17), C18(H18), C20(H20), C21(H21), C22(H22),
 C23(H23), C24(H24), C29(H29), C31(H31), C35(H35), C36(H36), C38(H38), C39(H39),
  C40(H40)
5.b Idealised Me refined as rotating group:
 C9(H9A,H9B,H9C), C41(H41A,H41B,H41C)
;
_smtbx_masks_void_probe_radius 1.2
_smtbx_masks_void_truncation_radius 1.2
_olex2_submission_special_instructions 'No special instructions were received'
_oxdiff_exptl_absorpt_empirical_details
;
Empirical correction (ABSPACK) includes:
- Absorption correction using spherical harmonics
- Frame scaling
;
_oxdiff_exptl_absorpt_empirical_full_max 1.205
_oxdiff_exptl_absorpt_empirical_full_min 0.864

loop_
_space_group_symop_operation_xyz
'x, y, z'
'-x, -y, -z'

loop_
_atom_site_label
_atom_site_type_symbol
_atom_site_fract_x
_atom_site_fract_y
_atom_site_fract_z
_atom_site_U_iso_or_equiv
_atom_site_adp_type
_atom_site_occupancy
_atom_site_site_symmetry_order
_atom_site_calc_flag
_atom_site_refinement_flags_posn
_atom_site_refinement_flags_adp
_atom_site_refinement_flags_occupancy
_atom_site_disorder_assembly
_atom_site_disorder_group
Eu1 Eu 0.28211(2) -0.00828(2) 0.50711(2) 0.01437(3) Uani 1 1 d . . . . .
O1 O 0.64934(13) 0.17139(10) 0.51579(9) 0.0197(3) Uani 1 1 d . . . . .
O2 O 0.21082(19) -0.36211(16) 0.84232(13) 0.0524(6) Uani 1 1 d . . . . .
O3 O 0.17917(15) 0.08609(12) 0.62282(10) 0.0306(4) Uani 1 1 d . . . . .
O4 O 0.08245(13) -0.09695(10) 0.51941(9) 0.0198(3) Uani 1 1 d . . . . .
O5 O 0.2739(3) 0.4880(3) 0.2847(3) 0.0356(9) Uani 0.6 1 d D U P A 2
O6 O 0.63172(13) 1.01932(10) -0.36932(9) 0.0194(3) Uani 1 1 d . . . . .
O7 O 0.76682(15) 0.76610(13) -0.04370(11) 0.0340(4) Uani 1 1 d . . . . .
O8 O 0.43109(14) 0.12414(10) 0.51605(9) 0.0211(3) Uani 1 1 d . . . . .
O9 O 0.3144(6) 0.4583(4) 0.2492(4) 0.0426(14) Uani 0.4 1 d D U P A 1
O10 O -0.13075(13) -0.08076(11) 0.56233(10) 0.0237(3) Uani 1 1 d . . . . .
O11 O 0.41196(13) 0.97111(10) -0.37079(9) 0.0209(3) Uani 1 1 d . . . . .
N1 N 0.47946(17) 0.56215(12) 0.31306(11) 0.0209(4) Uani 1 1 d . . . . .
H1 H 0.551023 0.568560 0.347453 0.025 Uiso 1 1 calc R U . . .
N2 N 0.54328(18) 0.73931(14) -0.01778(12) 0.0293(4) Uani 1 1 d . . . . .
H2 H 0.460893 0.757621 -0.026344 0.035 Uiso 1 1 calc R U . . .
N3 N 0.01866(17) -0.32231(13) 0.90880(12) 0.0231(4) Uani 1 1 d . . . . .
H3 H -0.054298 -0.288846 0.909784 0.028 Uiso 1 1 calc R U . . .
N4 N 0.11316(18) 0.19408(14) 0.73062(13) 0.0291(4) Uani 1 1 d . . . . .
C1 C 0.52528(19) 0.18279(14) 0.50246(12) 0.0167(4) Uani 1 1 d . . . . .
C2 C 0.1244(2) -0.34012(15) 1.04427(14) 0.0238(4) Uani 1 1 d . . . . .
H2A H 0.162703 -0.276823 1.048403 0.029 Uiso 1 1 calc R U . . .
C3 C 0.0659(2) -0.26759(16) 0.77353(14) 0.0246(5) Uani 1 1 d . . . . .
C4 C 0.53042(19) 0.97881(14) -0.33951(13) 0.0170(4) Uani 1 1 d . . . . .
C5 C 0.6334(2) 0.59267(18) 0.01405(15) 0.0308(5) Uani 1 1 d . . . . .
H5 H 0.671541 0.583600 -0.040800 0.037 Uiso 1 1 calc R U . . .
C6 C 0.48819(19) 0.26853(14) 0.46300(13) 0.0172(4) Uani 1 1 d . . . . .
C7 C 0.5935(2) 0.53509(15) 0.14693(14) 0.0242(5) Uani 1 1 d . . . . .
H7 H 0.603902 0.487519 0.182504 0.029 Uiso 1 1 calc R U . . .
C8 C -0.01352(18) -0.10943(14) 0.56841(13) 0.0173(4) Uani 1 1 d . . . . .
C9 C -0.0281(2) 0.1620(2) 0.7202(2) 0.0482(8) Uani 1 1 d . . . . .
H9A H -0.082014 0.214650 0.707485 0.072 Uiso 1 1 calc R U . . .
H9B H -0.059618 0.140644 0.772705 0.072 Uiso 1 1 calc R U . . .
H9C H -0.038378 0.108812 0.673276 0.072 Uiso 1 1 calc R U . . .
C10 C 0.55392(19) 0.93306(15) -0.26130(13) 0.0188(4) Uani 1 1 d . . . . .
C11 C 0.3984(2) 0.71310(15) 0.28552(13) 0.0209(4) Uani 1 1 d . . . . .
H11 H 0.362539 0.722512 0.341020 0.025 Uiso 1 1 calc R U . . .
C12 C 0.6627(2) 0.96227(15) -0.20585(13) 0.0205(4) Uani 1 1 d . . . . .
H12 H 0.719879 1.015843 -0.213910 0.025 Uiso 1 1 calc R U . . .
C13 C 0.5546(2) 0.41526(16) 0.41144(15) 0.0271(5) Uani 1 1 d . . . . .
H13 H 0.620933 0.465309 0.408206 0.032 Uiso 1 1 calc R U . . .
C14 C 0.01376(19) -0.16584(14) 0.63975(13) 0.0186(4) Uani 1 1 d . . . . .
C15 C 0.4960(2) 0.80525(17) -0.18162(15) 0.0272(5) Uani 1 1 d . . . . .
H15 H 0.438796 0.751681 -0.173590 0.033 Uiso 1 1 calc R U . . .
C16 C 0.5835(2) 0.34137(15) 0.45652(14) 0.0234(5) Uani 1 1 d . . . . .
H16 H 0.670111 0.341037 0.483273 0.028 Uiso 1 1 calc R U . . .
C17 C 0.1508(2) -0.39545(16) 1.10865(14) 0.0251(5) Uani 1 1 d . . . . .
H17 H 0.206821 -0.369083 1.156214 0.030 Uiso 1 1 calc R U . . .
C18 C 0.13342(19) -0.21308(15) 0.64289(14) 0.0221(4) Uani 1 1 d . . . . .
H18 H 0.198422 -0.210179 0.599844 0.027 Uiso 1 1 calc R U . . .
C19 C 0.5608(2) 0.67196(16) 0.03906(14) 0.0247(5) Uani 1 1 d . . . . .
C20 C 0.4702(2) 0.85546(16) -0.24808(14) 0.0243(5) Uani 1 1 d . . . . .
H20 H 0.394167 0.836525 -0.285061 0.029 Uiso 1 1 calc R U . . .
C21 C 0.3849(2) 0.78346(15) 0.23226(14) 0.0225(4) Uani 1 1 d . . . . .
H21 H 0.340459 0.840143 0.252334 0.027 Uiso 1 1 calc R U . . .
C22 C 0.6877(2) 0.91283(16) -0.13849(13) 0.0230(4) Uani 1 1 d . . . . .
H22 H 0.761348 0.933462 -0.100070 0.028 Uiso 1 1 calc R U . . .
C23 C 0.4351(2) 0.77103(15) 0.15217(14) 0.0215(4) Uani 1 1 d . . . . .
H23 H 0.424578 0.818877 0.116900 0.026 Uiso 1 1 calc R U . . .
C24 C 0.3607(2) 0.27092(16) 0.42553(16) 0.0301(5) Uani 1 1 d . . . . .
H24 H 0.292899 0.222701 0.431572 0.036 Uiso 1 1 calc R U . . .
C25 C 0.04412(19) -0.37723(15) 0.97624(14) 0.0206(4) Uani 1 1 d . . . . .
C26 C 0.6062(2) 0.83371(16) -0.12672(14) 0.0233(4) Uani 1 1 d . . . . .
C27 C 0.6460(2) 0.77659(16) -0.05922(14) 0.0258(5) Uani 1 1 d . . . . .
C28 C -0.01343(19) -0.47207(15) 0.96745(13) 0.0176(4) Uani 1 1 d . . . . .
C29 C 0.0967(2) -0.48704(16) 1.10345(13) 0.0224(4) Uani 1 1 d . . . . .
H29 H 0.114920 -0.523412 1.147578 0.027 Uiso 1 1 calc R U . . .
C30 C 0.46253(19) 0.63159(14) 0.25772(13) 0.0182(4) Uani 1 1 d . . . . .
C31 C 0.3321(2) 0.34324(18) 0.37950(18) 0.0356(6) Uani 1 1 d . . . . .
H31 H 0.245108 0.343447 0.353142 0.043 Uiso 1 1 calc R U . . .
C32 C 0.4288(2) 0.41587(16) 0.37111(15) 0.0258(5) Uani 1 1 d . . . . .
C33 C 0.3921(2) 0.48819(18) 0.31506(17) 0.0361(6) Uani 1 1 d D . . . .
C34 C 0.5030(2) 0.68730(15) 0.12108(13) 0.0203(4) Uani 1 1 d . . . . .
C35 C -0.0550(2) -0.22177(18) 0.76913(16) 0.0325(6) Uani 1 1 d . . . . .
H35 H -0.120326 -0.224895 0.811982 0.039 Uiso 1 1 calc R U . . .
C36 C 0.2052(2) 0.15371(17) 0.67941(15) 0.0286(5) Uani 1 1 d . . . . .
H36 H 0.296405 0.178356 0.686801 0.034 Uiso 1 1 calc R U . . .
C37 C 0.1051(2) -0.32158(17) 0.84436(15) 0.0288(5) Uani 1 1 d . . . . .
C38 C -0.0809(2) -0.17140(17) 0.70232(15) 0.0277(5) Uani 1 1 d . . . . .
H38 H -0.164023 -0.140668 0.699630 0.033 Uiso 1 1 calc R U . . .
C39 C 0.6515(2) 0.52517(17) 0.06868(15) 0.0292(5) Uani 1 1 d . . . . .
H39 H 0.704634 0.471887 0.051303 0.035 Uiso 1 1 calc R U . . .
C40 C 0.1580(2) -0.26426(16) 0.70854(14) 0.0243(5) Uani 1 1 d . . . . .
H40 H 0.239064 -0.297719 0.709356 0.029 Uiso 1 1 calc R U . . .
C41 C 0.1484(3) 0.2734(2) 0.7986(2) 0.0541(8) Uani 1 1 d . . . . .
H41A H 0.131652 0.252802 0.853882 0.081 Uiso 1 1 calc R U . . .
H41B H 0.092655 0.327373 0.792179 0.081 Uiso 1 1 calc R U . . .
H41C H 0.244470 0.292940 0.795343 0.081 Uiso 1 1 calc R U . . .
C42 C 0.51832(19) 0.61576(14) 0.17500(13) 0.0189(4) Uani 1 1 d . . . . .

loop_
_atom_site_aniso_label
_atom_site_aniso_U_11
_atom_site_aniso_U_22
_atom_site_aniso_U_33
_atom_site_aniso_U_23
_atom_site_aniso_U_13
_atom_site_aniso_U_12
Eu1 0.01195(5) 0.01740(5) 0.01629(6) 0.01051(4) 0.00087(3) 0.00198(3)
O1 0.0202(7) 0.0202(7) 0.0207(8) 0.0093(6) 0.0009(6) 0.0037(5)
O2 0.0481(11) 0.0788(15) 0.0463(12) 0.0472(11) 0.0211(9) 0.0436(10)
O3 0.0270(8) 0.0358(9) 0.0289(9) 0.0018(8) 0.0039(7) 0.0099(7)
O4 0.0161(7) 0.0246(8) 0.0222(8) 0.0144(6) 0.0022(6) 0.0006(5)
O5 0.0242(16) 0.0343(19) 0.054(2) 0.0287(17) -0.0124(15) -0.0040(13)
O6 0.0215(7) 0.0220(7) 0.0170(7) 0.0100(6) 0.0028(6) 0.0007(6)
O7 0.0290(8) 0.0483(11) 0.0319(9) 0.0251(8) 0.0064(7) 0.0162(7)
O8 0.0234(7) 0.0185(7) 0.0237(8) 0.0122(6) 0.0000(6) -0.0025(6)
O9 0.047(3) 0.039(3) 0.046(3) 0.028(2) -0.023(2) -0.013(2)
O10 0.0158(7) 0.0312(8) 0.0301(9) 0.0229(7) 0.0014(6) 0.0063(6)
O11 0.0205(7) 0.0275(8) 0.0172(7) 0.0108(6) -0.0019(6) 0.0036(6)
N1 0.0230(8) 0.0232(9) 0.0192(9) 0.0137(7) -0.0042(7) -0.0009(7)
N2 0.0267(9) 0.0404(12) 0.0284(11) 0.0247(9) 0.0096(8) 0.0178(8)
N3 0.0240(9) 0.0246(9) 0.0247(10) 0.0147(8) 0.0014(7) 0.0068(7)
N4 0.0231(9) 0.0299(10) 0.0329(11) -0.0009(9) 0.0051(8) 0.0012(8)
C1 0.0214(10) 0.0170(9) 0.0130(10) 0.0057(8) 0.0011(7) 0.0023(7)
C2 0.0243(10) 0.0200(10) 0.0277(12) 0.0056(9) 0.0023(9) 0.0023(8)
C3 0.0243(10) 0.0299(12) 0.0243(12) 0.0171(10) 0.0042(9) 0.0080(9)
C4 0.0215(10) 0.0160(9) 0.0143(10) 0.0040(8) 0.0002(8) 0.0045(7)
C5 0.0349(12) 0.0403(14) 0.0211(12) 0.0123(10) 0.0082(9) 0.0158(10)
C6 0.0189(9) 0.0177(10) 0.0172(10) 0.0091(8) 0.0033(7) 0.0019(7)
C7 0.0281(11) 0.0222(11) 0.0252(12) 0.0122(9) -0.0010(9) 0.0054(8)
C8 0.0150(9) 0.0180(10) 0.0207(10) 0.0100(8) -0.0018(7) -0.0006(7)
C9 0.0217(12) 0.0632(19) 0.0547(19) -0.0096(15) 0.0068(12) 0.0056(12)
C10 0.0209(10) 0.0221(10) 0.0153(10) 0.0077(8) 0.0024(8) 0.0052(8)
C11 0.0239(10) 0.0233(10) 0.0159(10) 0.0058(8) 0.0002(8) -0.0038(8)
C12 0.0250(10) 0.0194(10) 0.0182(11) 0.0063(8) -0.0021(8) 0.0018(8)
C13 0.0269(11) 0.0228(11) 0.0345(13) 0.0171(10) -0.0058(9) -0.0053(9)
C14 0.0185(9) 0.0196(10) 0.0203(11) 0.0113(8) -0.0009(8) 0.0021(7)
C15 0.0289(11) 0.0304(12) 0.0260(12) 0.0167(10) 0.0035(9) 0.0000(9)
C16 0.0202(10) 0.0226(11) 0.0292(12) 0.0121(9) -0.0069(8) -0.0016(8)
C17 0.0252(11) 0.0315(12) 0.0188(11) 0.0039(9) -0.0020(8) 0.0021(9)
C18 0.0167(9) 0.0292(11) 0.0245(11) 0.0158(9) 0.0047(8) 0.0055(8)
C19 0.0243(10) 0.0317(12) 0.0229(11) 0.0173(10) 0.0046(8) 0.0086(9)
C20 0.0234(10) 0.0309(12) 0.0207(11) 0.0117(9) -0.0010(8) -0.0008(9)
C21 0.0255(10) 0.0158(10) 0.0268(12) 0.0049(9) 0.0000(9) 0.0018(8)
C22 0.0249(10) 0.0282(11) 0.0170(11) 0.0061(9) -0.0028(8) 0.0058(8)
C23 0.0221(10) 0.0189(10) 0.0263(12) 0.0128(9) 0.0011(8) 0.0018(8)
C24 0.0228(11) 0.0273(12) 0.0448(15) 0.0233(11) -0.0054(10) -0.0041(9)
C25 0.0188(10) 0.0222(10) 0.0239(11) 0.0125(9) 0.0047(8) 0.0053(8)
C26 0.0246(10) 0.0317(12) 0.0175(11) 0.0132(9) 0.0047(8) 0.0108(9)
C27 0.0325(12) 0.0312(12) 0.0179(11) 0.0141(9) 0.0054(9) 0.0116(9)
C28 0.0170(9) 0.0218(10) 0.0165(10) 0.0093(8) 0.0046(8) 0.0045(7)
C29 0.0240(10) 0.0299(11) 0.0156(10) 0.0100(9) 0.0003(8) 0.0073(8)
C30 0.0203(9) 0.0180(10) 0.0184(10) 0.0104(8) -0.0019(8) -0.0014(7)
C31 0.0230(11) 0.0356(13) 0.0537(17) 0.0297(12) -0.0132(11) -0.0078(10)
C32 0.0260(11) 0.0249(11) 0.0302(13) 0.0183(10) -0.0054(9) -0.0035(9)
C33 0.0307(12) 0.0349(13) 0.0478(16) 0.0287(12) -0.0159(11) -0.0099(10)
C34 0.0205(10) 0.0231(10) 0.0204(11) 0.0124(9) 0.0015(8) 0.0047(8)
C35 0.0257(11) 0.0482(15) 0.0318(13) 0.0278(12) 0.0125(10) 0.0146(10)
C36 0.0201(10) 0.0334(13) 0.0333(13) 0.0077(11) 0.0035(9) 0.0033(9)
C37 0.0291(11) 0.0357(13) 0.0277(12) 0.0214(10) 0.0052(9) 0.0106(9)
C38 0.0201(10) 0.0400(13) 0.0293(12) 0.0213(11) 0.0066(9) 0.0151(9)
C39 0.0324(12) 0.0294(12) 0.0291(13) 0.0106(10) 0.0037(10) 0.0140(9)
C40 0.0206(10) 0.0288(11) 0.0284(12) 0.0176(10) 0.0052(9) 0.0100(8)
C41 0.0490(17) 0.0481(18) 0.057(2) -0.0166(15) 0.0108(14) -0.0058(14)
C42 0.0202(10) 0.0200(10) 0.0189(10) 0.0102(8) -0.0013(8) 0.0025(8)

loop_
_atom_type_symbol
_atom_type_description
_atom_type_scat_dispersion_real
_atom_type_scat_dispersion_imag
_atom_type_scat_source
C C 0.0033 0.0016 'International Tables Vol C Tables 4.2.6.8 and 6.1.1.4'
H H 0.0000 0.0000 'International Tables Vol C Tables 4.2.6.8 and 6.1.1.4'
Eu Eu -0.1578 3.6682 'International Tables Vol C Tables 4.2.6.8 and 6.1.1.4'
N N 0.0061 0.0033 'International Tables Vol C Tables 4.2.6.8 and 6.1.1.4'
O O 0.0106 0.0060 'International Tables Vol C Tables 4.2.6.8 and 6.1.1.4'

loop_
_geom_angle_atom_site_label_1
_geom_angle_atom_site_label_2
_geom_angle_atom_site_label_3
_geom_angle
_geom_angle_site_symmetry_1
_geom_angle_site_symmetry_3
_geom_angle_publ_flag
O1 Eu1 Eu1 73.99(3) 2_656 2_656 ?
O1 Eu1 C1 20.93(5) 2_656 2_656 ?
O3 Eu1 Eu1 118.39(4) . 2_656 ?
O3 Eu1 O1 133.08(5) . 2_656 ?
O3 Eu1 C1 132.53(5) . 2_656 ?
O4 Eu1 Eu1 149.74(3) . 2_656 ?
O4 Eu1 O1 76.43(5) . 2_656 ?
O4 Eu1 O3 78.41(5) . . ?
O4 Eu1 O6 115.52(5) . 2_665 ?
O4 Eu1 O8 158.85(5) . . ?
O4 Eu1 O10 80.50(5) . 2_556 ?
O4 Eu1 O11 103.78(5) . 1_546 ?
O4 Eu1 C1 95.88(5) . 2_656 ?
O6 Eu1 Eu1 64.49(3) 2_665 2_656 ?
O6 Eu1 O1 78.74(5) 2_665 2_656 ?
O6 Eu1 O3 148.18(5) 2_665 . ?
O6 Eu1 O10 77.13(5) 2_665 2_556 ?
O6 Eu1 O11 124.20(5) 2_665 1_546 ?
O6 Eu1 C1 76.70(5) 2_665 2_656 ?
O8 Eu1 Eu1 50.15(3) . 2_656 ?
O8 Eu1 O1 124.13(5) . 2_656 ?
O8 Eu1 O3 82.71(5) . . ?
O8 Eu1 O6 76.86(5) . 2_665 ?
O8 Eu1 O10 86.17(5) . 2_556 ?
O8 Eu1 O11 80.11(5) . 1_546 ?
O8 Eu1 C1 103.93(5) . 2_656 ?
O10 Eu1 Eu1 125.92(3) 2_556 2_656 ?
O10 Eu1 O1 134.92(5) 2_556 2_656 ?
O10 Eu1 O3 77.40(5) 2_556 . ?
O10 Eu1 O11 150.29(5) 2_556 1_546 ?
O10 Eu1 C1 148.85(5) 2_556 2_656 ?
O11 Eu1 Eu1 61.68(3) 1_546 2_656 ?
O11 Eu1 O1 73.65(5) 1_546 2_656 ?
O11 Eu1 O3 74.81(5) 1_546 . ?
O11 Eu1 C1 60.75(5) 1_546 2_656 ?
C1 Eu1 Eu1 53.97(3) 2_656 2_656 ?
C1 O1 Eu1 115.88(12) . 2_656 ?
C36 O3 Eu1 141.11(14) . . ?
C8 O4 Eu1 143.65(14) . . ?
C4 O6 Eu1 132.34(13) . 2_665 ?
C1 O8 Eu1 163.79(14) . . ?
C8 O10 Eu1 148.02(13) . 2_556 ?
C4 O11 Eu1 143.20(13) . 1_564 ?
C30 N1 H1 118.5 . . ?
C33 N1 H1 118.5 . . ?
C33 N1 C30 123.06(17) . . ?
C19 N2 H2 118.2 . . ?
C27 N2 H2 118.2 . . ?
C27 N2 C19 123.57(18) . . ?
C25 N3 H3 119.6 . . ?
C37 N3 H3 119.6 . . ?
C37 N3 C25 120.79(17) . . ?
C9 N4 C41 117.3(2) . . ?
C36 N4 C9 120.6(2) . . ?
C36 N4 C41 122.2(2) . . ?
O1 C1 Eu1 43.19(9) . 2_656 ?
O1 C1 C6 117.97(17) . . ?
O8 C1 Eu1 86.10(11) . 2_656 ?
O8 C1 O1 123.95(18) . . ?
O8 C1 C6 117.98(16) . . ?
C6 C1 Eu1 145.51(13) . 2_656 ?
C17 C2 H2A 120.0 . . ?
C25 C2 H2A 120.0 . . ?
C25 C2 C17 120.0(2) . . ?
C35 C3 C37 124.43(19) . . ?
C35 C3 C40 118.59(19) . . ?
C40 C3 C37 116.98(18) . . ?
O6 C4 C10 117.38(17) . . ?
O11 C4 O6 125.66(18) . . ?
O11 C4 C10 116.94(17) . . ?
C19 C5 H5 119.7 . . ?
C19 C5 C39 120.6(2) . . ?
C39 C5 H5 119.7 . . ?
C16 C6 C1 120.73(17) . . ?
C16 C6 C24 119.06(19) . . ?
C24 C6 C1 119.94(18) . . ?
C39 C7 H7 119.8 . . ?
C39 C7 C42 120.33(19) . . ?
C42 C7 H7 119.8 . . ?
O4 C8 C14 117.34(16) . . ?
O10 C8 O4 125.80(18) . . ?
O10 C8 C14 116.85(17) . . ?
N4 C9 H9A 109.5 . . ?
N4 C9 H9B 109.5 . . ?
N4 C9 H9C 109.5 . . ?
H9A C9 H9B 109.5 . . ?
H9A C9 H9C 109.5 . . ?
H9B C9 H9C 109.5 . . ?
C12 C10 C4 121.51(18) . . ?
C12 C10 C20 119.52(19) . . ?
C20 C10 C4 118.81(18) . . ?
C21 C11 H11 119.9 . . ?
C30 C11 H11 119.9 . . ?
C30 C11 C21 120.3(2) . . ?
C10 C12 H12 120.1 . . ?
C10 C12 C22 119.70(19) . . ?
C22 C12 H12 120.1 . . ?
C16 C13 H13 120.0 . . ?
C32 C13 H13 120.0 . . ?
C32 C13 C16 119.99(19) . . ?
C18 C14 C8 120.36(18) . . ?
C38 C14 C8 120.16(17) . . ?
C38 C14 C18 119.48(18) . . ?
C20 C15 H15 120.2 . . ?
C20 C15 C26 119.6(2) . . ?
C26 C15 H15 120.2 . . ?
C6 C16 C13 121.04(19) . . ?
C6 C16 H16 119.5 . . ?
C13 C16 H16 119.5 . . ?
C2 C17 H17 119.7 . . ?
C29 C17 C2 120.7(2) . . ?
C29 C17 H17 119.7 . . ?
C14 C18 H18 120.0 . . ?
C40 C18 C14 120.08(19) . . ?
C40 C18 H18 120.0 . . ?
N2 C19 C34 119.77(19) . . ?
C5 C19 N2 119.5(2) . . ?
C5 C19 C34 120.74(19) . . ?
C10 C20 H20 119.6 . . ?
C15 C20 C10 120.8(2) . . ?
C15 C20 H20 119.6 . . ?
C11 C21 H21 119.6 . . ?
C23 C21 C11 120.7(2) . . ?
C23 C21 H21 119.6 . . ?
C12 C22 H22 119.6 . . ?
C26 C22 C12 120.73(19) . . ?
C26 C22 H22 119.6 . . ?
C21 C23 H23 119.7 . . ?
C21 C23 C34 120.63(19) . . ?
C34 C23 H23 119.7 . . ?
C6 C24 H24 119.9 . . ?
C31 C24 C6 120.2(2) . . ?
C31 C24 H24 119.9 . . ?
C2 C25 N3 120.66(19) . . ?
C2 C25 C28 121.52(19) . . ?
C28 C25 N3 117.78(18) . . ?
C15 C26 C27 121.6(2) . . ?
C22 C26 C15 119.54(19) . . ?
C22 C26 C27 118.69(19) . . ?
O7 C27 N2 123.6(2) . . ?
O7 C27 C26 120.39(19) . . ?
N2 C27 C26 116.01(18) . . ?
C25 C28 C28 118.4(2) . 2_547 ?
C29 C28 C25 122.68(18) 2_547 . ?
C29 C28 C28 118.9(2) 2_547 2_547 ?
C17 C29 C28 120.48(19) . 2_547 ?
C17 C29 H29 119.8 . . ?
C28 C29 H29 119.8 2_547 . ?
C11 C30 N1 119.87(19) . . ?
C11 C30 C42 121.16(18) . . ?
C42 C30 N1 118.92(18) . . ?
C24 C31 H31 119.5 . . ?
C24 C31 C32 121.0(2) . . ?
C32 C31 H31 119.5 . . ?
C13 C32 C31 118.62(19) . . ?
C13 C32 C33 123.87(19) . . ?
C31 C32 C33 117.45(19) . . ?
O5 C33 N1 120.8(2) . . ?
O5 C33 C32 120.5(2) . . ?
O9 C33 N1 119.3(3) . . ?
O9 C33 C32 117.2(3) . . ?
N1 C33 C32 117.35(19) . . ?
C19 C34 C42 117.93(19) . . ?
C23 C34 C19 122.95(19) . . ?
C23 C34 C42 119.09(19) . . ?
C3 C35 H35 119.8 . . ?
C3 C35 C38 120.4(2) . . ?
C38 C35 H35 119.8 . . ?
O3 C36 N4 123.7(2) . . ?
O3 C36 H36 118.2 . . ?
N4 C36 H36 118.2 . . ?
O2 C37 N3 122.3(2) . . ?
O2 C37 C3 120.5(2) . . ?
N3 C37 C3 117.27(18) . . ?
C14 C38 C35 120.35(19) . . ?
C14 C38 H38 119.8 . . ?
C35 C38 H38 119.8 . . ?
C5 C39 H39 119.6 . . ?
C7 C39 C5 120.7(2) . . ?
C7 C39 H39 119.6 . . ?
C3 C40 H40 119.5 . . ?
C18 C40 C3 121.04(19) . . ?
C18 C40 H40 119.5 . . ?
N4 C41 H41A 109.5 . . ?
N4 C41 H41B 109.5 . . ?
N4 C41 H41C 109.5 . . ?
H41A C41 H41B 109.5 . . ?
H41A C41 H41C 109.5 . . ?
H41B C41 H41C 109.5 . . ?
C7 C42 C30 122.20(18) . . ?
C7 C42 C34 119.60(19) . . ?
C30 C42 C34 118.11(18) . . ?

loop_
_geom_bond_atom_site_label_1
_geom_bond_atom_site_label_2
_geom_bond_distance
_geom_bond_site_symmetry_2
_geom_bond_publ_flag
Eu1 Eu1 4.30922(17) 2_656 ?
Eu1 O1 2.4175(14) 2_656 ?
Eu1 O3 2.3825(16) . ?
Eu1 O4 2.3144(13) . ?
Eu1 O6 2.3509(14) 2_665 ?
Eu1 O8 2.3159(13) . ?
Eu1 O10 2.3627(13) 2_556 ?
Eu1 O11 2.3725(13) 1_546 ?
Eu1 C1 3.1779(19) 2_656 ?
O1 C1 1.262(2) . ?
O2 C37 1.214(3) . ?
O3 C36 1.230(3) . ?
O4 C8 1.259(2) . ?
O5 C33 1.255(4) . ?
O6 C4 1.263(2) . ?
O7 C27 1.235(3) . ?
O8 C1 1.261(2) . ?
O9 C33 1.297(6) . ?
O10 C8 1.252(2) . ?
O11 C4 1.258(2) . ?
N1 H1 0.8800 . ?
N1 C30 1.428(2) . ?
N1 C33 1.330(3) . ?
N2 H2 0.8800 . ?
N2 C19 1.423(3) . ?
N2 C27 1.348(3) . ?
N3 H3 0.8800 . ?
N3 C25 1.441(3) . ?
N3 C37 1.345(3) . ?
N4 C9 1.446(3) . ?
N4 C36 1.323(3) . ?
N4 C41 1.467(3) . ?
C1 C6 1.505(3) . ?
C2 H2A 0.9500 . ?
C2 C17 1.407(3) . ?
C2 C25 1.358(3) . ?
C3 C35 1.392(3) . ?
C3 C37 1.508(3) . ?
C3 C40 1.392(3) . ?
C4 C10 1.505(3) . ?
C5 H5 0.9500 . ?
C5 C19 1.374(3) . ?
C5 C39 1.400(3) . ?
C6 C16 1.380(3) . ?
C6 C24 1.389(3) . ?
C7 H7 0.9500 . ?
C7 C39 1.370(3) . ?
C7 C42 1.414(3) . ?
C8 C14 1.509(3) . ?
C9 H9A 0.9800 . ?
C9 H9B 0.9800 . ?
C9 H9C 0.9800 . ?
C10 C12 1.388(3) . ?
C10 C20 1.388(3) . ?
C11 H11 0.9500 . ?
C11 C21 1.410(3) . ?
C11 C30 1.364(3) . ?
C12 H12 0.9500 . ?
C12 C22 1.389(3) . ?
C13 H13 0.9500 . ?
C13 C16 1.391(3) . ?
C13 C32 1.391(3) . ?
C14 C18 1.389(3) . ?
C14 C38 1.385(3) . ?
C15 H15 0.9500 . ?
C15 C20 1.386(3) . ?
C15 C26 1.391(3) . ?
C16 H16 0.9500 . ?
C17 H17 0.9500 . ?
C17 C29 1.371(3) . ?
C18 H18 0.9500 . ?
C18 C40 1.381(3) . ?
C19 C34 1.424(3) . ?
C20 H20 0.9500 . ?
C21 H21 0.9500 . ?
C21 C23 1.365(3) . ?
C22 H22 0.9500 . ?
C22 C26 1.386(3) . ?
C23 H23 0.9500 . ?
C23 C34 1.419(3) . ?
C24 H24 0.9500 . ?
C24 C31 1.381(3) . ?
C25 C28 1.421(3) . ?
C26 C27 1.495(3) . ?
C28 C28 1.422(4) 2_547 ?
C28 C29 1.421(3) 2_547 ?
C29 H29 0.9500 . ?
C30 C42 1.426(3) . ?
C31 H31 0.9500 . ?
C31 C32 1.393(3) . ?
C32 C33 1.507(3) . ?
C34 C42 1.433(3) . ?
C35 H35 0.9500 . ?
C35 C38 1.392(3) . ?
C36 H36 0.9500 . ?
C38 H38 0.9500 . ?
C39 H39 0.9500 . ?
C40 H40 0.9500 . ?
C41 H41A 0.9800 . ?
C41 H41B 0.9800 . ?
C41 H41C 0.9800 . ?

loop_
_geom_torsion_atom_site_label_1
_geom_torsion_atom_site_label_2
_geom_torsion_atom_site_label_3
_geom_torsion_atom_site_label_4
_geom_torsion
_geom_torsion_site_symmetry_1
_geom_torsion_site_symmetry_2
_geom_torsion_site_symmetry_3
_geom_torsion_site_symmetry_4
_geom_torsion_publ_flag
Eu1 O1 C1 O8 33.2(2) 2_656 . . . ?
Eu1 O1 C1 C6 -142.93(14) 2_656 . . . ?
Eu1 O3 C36 N4 173.58(16) . . . . ?
Eu1 O4 C8 O10 103.6(2) . . . . ?
Eu1 O4 C8 C14 -77.9(3) . . . . ?
Eu1 O6 C4 O11 -47.9(3) 2_665 . . . ?
Eu1 O6 C4 C10 130.08(16) 2_665 . . . ?
Eu1 O8 C1 Eu1 -51.0(5) . . . 2_656 ?
Eu1 O8 C1 O1 -73.0(5) . . . . ?
Eu1 O8 C1 C6 103.1(5) . . . . ?
Eu1 O10 C8 O4 -5.5(4) 2_556 . . . ?
Eu1 O10 C8 C14 175.98(18) 2_556 . . . ?
Eu1 O11 C4 O6 10.9(4) 1_564 . . . ?
Eu1 O11 C4 C10 -167.07(15) 1_564 . . . ?
Eu1 C1 C6 C16 -58.8(3) 2_656 . . . ?
Eu1 C1 C6 C24 115.2(2) 2_656 . . . ?
O1 C1 C6 C16 -12.0(3) . . . . ?
O1 C1 C6 C24 162.0(2) . . . . ?
O4 C8 C14 C18 -9.0(3) . . . . ?
O4 C8 C14 C38 171.4(2) . . . . ?
O6 C4 C10 C12 23.7(3) . . . . ?
O6 C4 C10 C20 -151.6(2) . . . . ?
O8 C1 C6 C16 171.6(2) . . . . ?
O8 C1 C6 C24 -14.4(3) . . . . ?
O10 C8 C14 C18 169.6(2) . . . . ?
O10 C8 C14 C38 -9.9(3) . . . . ?
O11 C4 C10 C12 -158.10(19) . . . . ?
O11 C4 C10 C20 26.6(3) . . . . ?
N1 C30 C42 C7 -2.0(3) . . . . ?
N1 C30 C42 C34 -178.59(17) . . . . ?
N2 C19 C34 C23 -4.4(3) . . . . ?
N2 C19 C34 C42 177.49(19) . . . . ?
N3 C25 C28 C28 178.5(2) . . . 2_547 ?
N3 C25 C28 C29 -1.6(3) . . . 2_547 ?
C1 C6 C16 C13 172.4(2) . . . . ?
C1 C6 C24 C31 -171.4(2) . . . . ?
C2 C17 C29 C28 0.4(3) . . . 2_547 ?
C2 C25 C28 C28 0.8(3) . . . 2_547 ?
C2 C25 C28 C29 -179.4(2) . . . 2_547 ?
C3 C35 C38 C14 -0.4(4) . . . . ?
C4 C10 C12 C22 -174.42(19) . . . . ?
C4 C10 C20 C15 173.6(2) . . . . ?
C5 C19 C34 C23 175.6(2) . . . . ?
C5 C19 C34 C42 -2.5(3) . . . . ?
C6 C24 C31 C32 -1.3(4) . . . . ?
C8 C14 C18 C40 179.7(2) . . . . ?
C8 C14 C38 C35 -178.7(2) . . . . ?
C9 N4 C36 O3 -2.4(4) . . . . ?
C10 C12 C22 C26 0.9(3) . . . . ?
C11 C21 C23 C34 -0.5(3) . . . . ?
C11 C30 C42 C7 175.45(19) . . . . ?
C11 C30 C42 C34 -1.1(3) . . . . ?
C12 C10 C20 C15 -1.8(3) . . . . ?
C12 C22 C26 C15 -1.8(3) . . . . ?
C12 C22 C26 C27 173.4(2) . . . . ?
C13 C32 C33 O5 -175.7(3) . . . . ?
C13 C32 C33 O9 143.6(4) . . . . ?
C13 C32 C33 N1 -8.8(4) . . . . ?
C14 C18 C40 C3 -1.6(4) . . . . ?
C15 C26 C27 O7 140.0(2) . . . . ?
C15 C26 C27 N2 -40.3(3) . . . . ?
C16 C6 C24 C31 2.7(4) . . . . ?
C16 C13 C32 C31 2.2(4) . . . . ?
C16 C13 C32 C33 -174.8(2) . . . . ?
C17 C2 C25 N3 -178.52(19) . . . . ?
C17 C2 C25 C28 -0.8(3) . . . . ?
C18 C14 C38 C35 1.7(4) . . . . ?
C19 N2 C27 O7 -10.0(4) . . . . ?
C19 N2 C27 C26 170.4(2) . . . . ?
C19 C5 C39 C7 2.2(4) . . . . ?
C19 C34 C42 C7 2.4(3) . . . . ?
C19 C34 C42 C30 178.99(18) . . . . ?
C20 C10 C12 C22 0.9(3) . . . . ?
C20 C15 C26 C22 0.9(3) . . . . ?
C20 C15 C26 C27 -174.1(2) . . . . ?
C21 C11 C30 N1 177.99(18) . . . . ?
C21 C11 C30 C42 0.5(3) . . . . ?
C21 C23 C34 C19 -178.1(2) . . . . ?
C21 C23 C34 C42 -0.1(3) . . . . ?
C22 C26 C27 O7 -35.1(3) . . . . ?
C22 C26 C27 N2 144.6(2) . . . . ?
C23 C34 C42 C7 -175.79(19) . . . . ?
C23 C34 C42 C30 0.8(3) . . . . ?
C24 C6 C16 C13 -1.6(3) . . . . ?
C24 C31 C32 C13 -1.2(4) . . . . ?
C24 C31 C32 C33 176.1(3) . . . . ?
C25 N3 C37 O2 -4.2(4) . . . . ?
C25 N3 C37 C3 176.0(2) . . . . ?
C25 C2 C17 C29 0.2(3) . . . . ?
C26 C15 C20 C10 0.9(3) . . . . ?
C27 N2 C19 C5 -49.6(3) . . . . ?
C27 N2 C19 C34 130.5(2) . . . . ?
C30 N1 C33 O5 -18.2(4) . . . . ?
C30 N1 C33 O9 23.1(5) . . . . ?
C30 N1 C33 C32 174.8(2) . . . . ?
C30 C11 C21 C23 0.3(3) . . . . ?
C31 C32 C33 O5 7.2(4) . . . . ?
C31 C32 C33 O9 -33.5(5) . . . . ?
C31 C32 C33 N1 174.2(2) . . . . ?
C32 C13 C16 C6 -0.8(4) . . . . ?
C33 N1 C30 C11 93.2(3) . . . . ?
C33 N1 C30 C42 -89.3(3) . . . . ?
C35 C3 C37 O2 177.8(3) . . . . ?
C35 C3 C37 N3 -2.4(4) . . . . ?
C35 C3 C40 C18 2.9(4) . . . . ?
C37 N3 C25 C2 85.6(3) . . . . ?
C37 N3 C25 C28 -92.1(2) . . . . ?
C37 C3 C35 C38 178.3(2) . . . . ?
C37 C3 C40 C18 -177.2(2) . . . . ?
C38 C14 C18 C40 -0.7(3) . . . . ?
C39 C5 C19 N2 -179.7(2) . . . . ?
C39 C5 C19 C34 0.2(4) . . . . ?
C39 C7 C42 C30 -176.5(2) . . . . ?
C39 C7 C42 C34 0.0(3) . . . . ?
C40 C3 C35 C38 -1.9(4) . . . . ?
C40 C3 C37 O2 -2.0(4) . . . . ?
C40 C3 C37 N3 177.8(2) . . . . ?
C41 N4 C36 O3 178.7(3) . . . . ?
C42 C7 C39 C5 -2.3(3) . . . . ?

loop_
_smtbx_masks_void_nr
_smtbx_masks_void_average_x
_smtbx_masks_void_average_y
_smtbx_masks_void_average_z
_smtbx_masks_void_volume
_smtbx_masks_void_count_electrons
_smtbx_masks_void_content
1 -0.204 0.000 0.000 279.2 77.4 ?
2 0.000 0.500 0.500 261.9 79.6 ?
